data_4114191
loop_
_publ_author_name
'Lihung Pu'
'Andrew D. Phillips'
'Anne F. Richards'
'Matthias Stender'
'Richard S. Simons'
'Marilyn M. Olmstead'
'Philip P. Power'

_publ_section_title
;
 Germanium and Tin Analogues of Alkynes and Their Reduction Products
;
_journal_name_full 'Journal of the American Chemical Society'
_journal_page_first 11626
_journal_page_last 11636
_journal_paper_doi 10.1021/ja035711m
_journal_volume 125
_journal_year 2003
_chemical_formula_sum 'C88 H130 K O8 Sn2'
_chemical_formula_weight 1592.40
_chemical_name_common (Dipp*Sn)2K(THF)6.2THF
_chemical_name_systematic
; 
 ? 
;
_space_group_IT_number 12
_symmetry_cell_setting monoclinic
_symmetry_space_group_name_Hall '-C 2y'
_symmetry_space_group_name_H-M 'C 1 2/m 1'
_atom_sites_solution_hydrogens geom
_atom_sites_solution_primary direct
_atom_sites_solution_secondary difmap
_audit_creation_method SHELXL-97
_cell_angle_alpha 90.00
_cell_angle_beta 96.551(4)
_cell_angle_gamma 90.00
_cell_formula_units_Z 2
_cell_length_a 17.433(2)
_cell_length_b 18.014(3)
_cell_length_c 14.4750(18)
_cell_measurement_reflns_used 915
_cell_measurement_temperature 143(2)
_cell_measurement_theta_max 28.5675
_cell_measurement_theta_min 2.2605
_cell_volume 4516.0(11)
_computing_cell_refinement 'Bruker SAINT 6.35A (Bruker 2002)'
_computing_data_collection 'Bruker SMART 5.054 (Bruker 2002)'
_computing_data_reduction 'Bruker SAINT 6.35A (Bruker 2002)'
_computing_molecular_graphics 'SHELXTL 5, XP (Sheldrick, 1994)'
_computing_publication_material 'SHELXL-97 (Sheldrick, 1997)'
_computing_structure_refinement 'SHELXL-97 (Sheldrick, 1997)'
_computing_structure_solution 'SHELXS-97 (Sheldrick, 1990)'
_diffrn_ambient_temperature 143(2)
_diffrn_detector_area_resol_mean 8.3
_diffrn_measured_fraction_theta_full 0.992
_diffrn_measured_fraction_theta_max 0.992
_diffrn_measurement_device_type 'Bruker SMART 1000'
_diffrn_measurement_method \w
_diffrn_radiation_monochromator graphite
_diffrn_radiation_source 'normal-focus sealed tube'
_diffrn_radiation_type MoK\a
_diffrn_radiation_wavelength 0.71073
_diffrn_reflns_av_R_equivalents 0.0405
_diffrn_reflns_av_sigmaI/netI 0.0322
_diffrn_reflns_limit_h_max 20
_diffrn_reflns_limit_h_min -20
_diffrn_reflns_limit_k_max 21
_diffrn_reflns_limit_k_min -21
_diffrn_reflns_limit_l_max 17
_diffrn_reflns_limit_l_min -17
_diffrn_reflns_number 19688
_diffrn_reflns_theta_full 25.25
_diffrn_reflns_theta_max 25.25
_diffrn_reflns_theta_min 1.63
_diffrn_standards_decay_% <0.1
_diffrn_standards_interval_time
;
frames measured at beginning and end of data collection 
;
_diffrn_standards_number '50 frames remeasured'
_exptl_absorpt_coefficient_mu 0.648
_exptl_absorpt_correction_T_max 0.8923
_exptl_absorpt_correction_T_min 0.8196
_exptl_absorpt_correction_type multi-scan
_exptl_absorpt_process_details 'SADABS 2.04 (Bruker 2002)'
_exptl_crystal_colour orange-green
_exptl_crystal_density_diffrn 1.171
_exptl_crystal_description block
_exptl_crystal_F_000 1682
_exptl_crystal_size_max 0.32
_exptl_crystal_size_mid 0.21
_exptl_crystal_size_min 0.18
_refine_diff_density_max 1.654
_refine_diff_density_min -0.504
_refine_diff_density_rms 0.123
_refine_ls_extinction_method none
_refine_ls_goodness_of_fit_ref 1.154
_refine_ls_hydrogen_treatment constr
_refine_ls_matrix_type full
_refine_ls_number_parameters 239
_refine_ls_number_reflns 4194
_refine_ls_number_restraints 30
_refine_ls_restrained_S_all 1.181
_refine_ls_R_factor_all 0.0705
_refine_ls_R_factor_gt 0.0546
_refine_ls_shift/su_max 0.000
_refine_ls_shift/su_mean 0.000
_refine_ls_structure_factor_coef Fsqd
_refine_ls_weighting_details 'calc w=1/[\s^2^(Fo^2^)+(0.1034P)^2^+12.8370P] where P=(Fo^2^+2Fc^2^)/3'
_refine_ls_weighting_scheme calc
_refine_ls_wR_factor_gt 0.1542
_refine_ls_wR_factor_ref 0.1750
_reflns_number_gt 3489
_reflns_number_total 4194
_reflns_threshold_expression I>2/s(I)
_cod_data_source_file ja035711msi20030421_060217_7.cif
_cod_data_source_block adp99
_cod_original_cell_volume 4516.0(10)
_cod_original_sg_symbol_H-M 'C 2/m'
_cod_database_code 4114191

loop_
_symmetry_equiv_pos_as_xyz
'x, y, z'
'-x, y, -z'
'x+1/2, y+1/2, z'
'-x+1/2, y+1/2, -z'
'-x, -y, -z'
'x, -y, z'
'-x+1/2, -y+1/2, -z'
'x+1/2, -y+1/2, z'

loop_
_atom_site_label
_atom_site_type_symbol
_atom_site_fract_x
_atom_site_fract_y
_atom_site_fract_z
_atom_site_U_iso_or_equiv
_atom_site_adp_type
_atom_site_occupancy
_atom_site_symmetry_multiplicity
_atom_site_calc_flag
_atom_site_refinement_flags
_atom_site_disorder_assembly
_atom_site_disorder_group
Sn1 Sn 1.04888(2) 0.5000 0.42934(3) 0.0346(2) Uani 1 2 d S . .
K1 K 0.5000 0.5000 0.0000 0.0661(7) Uani 1 4 d S . .
C1 C 0.9571(4) 0.5000 0.3069(4) 0.0321(13) Uani 1 2 d S . .
C2 C 0.9318(3) 0.5668(3) 0.2630(3) 0.0370(10) Uani 1 1 d . . .
C3 C 0.8802(3) 0.5661(3) 0.1805(4) 0.0472(13) Uani 1 1 d . . .
H3A H 0.8629 0.6116 0.1523 0.057 Uiso 1 1 calc R . .
C4 C 0.8549(5) 0.5000 0.1405(6) 0.055(2) Uani 1 2 d S . .
H4A H 0.8199 0.5000 0.0853 0.066 Uiso 1 2 calc SR . .
C5 C 0.9635(3) 0.6405(3) 0.2974(3) 0.0402(11) Uani 1 1 d . . .
C6 C 1.0336(3) 0.6657(3) 0.2666(4) 0.0472(13) Uani 1 1 d . . .
C7 C 1.0598(4) 0.7363(4) 0.2935(5) 0.0601(16) Uani 1 1 d . . .
H7A H 1.1064 0.7540 0.2732 0.072 Uiso 1 1 calc R . .
C8 C 1.0201(4) 0.7812(4) 0.3484(5) 0.0663(18) Uani 1 1 d . . .
H8A H 1.0389 0.8295 0.3649 0.080 Uiso 1 1 calc R . .
C9 C 0.9531(4) 0.7560(3) 0.3796(5) 0.0593(16) Uani 1 1 d . . .
H9A H 0.9264 0.7869 0.4186 0.071 Uiso 1 1 calc R . .
C10 C 0.9235(3) 0.6854(3) 0.3546(4) 0.0443(12) Uani 1 1 d . . .
C11 C 1.0775(4) 0.6193(4) 0.2054(4) 0.0573(15) Uani 1 1 d . . .
H11A H 1.0560 0.5678 0.2048 0.069 Uiso 1 1 calc R . .
C12 C 1.0664(6) 0.6488(8) 0.1056(6) 0.121(4) Uani 1 1 d . . .
H12A H 1.0114 0.6477 0.0821 0.181 Uiso 1 1 calc R . .
H12B H 1.0953 0.6176 0.0661 0.181 Uiso 1 1 calc R . .
H12C H 1.0855 0.6999 0.1046 0.181 Uiso 1 1 calc R . .
C13 C 1.1631(4) 0.6149(5) 0.2392(5) 0.074(2) Uani 1 1 d . . .
H13A H 1.1700 0.6007 0.3050 0.111 Uiso 1 1 calc R . .
H13B H 1.1870 0.6634 0.2318 0.111 Uiso 1 1 calc R . .
H13C H 1.1876 0.5778 0.2027 0.111 Uiso 1 1 calc R . .
C14 C 0.8477(3) 0.6609(3) 0.3872(4) 0.0505(13) Uani 1 1 d . . .
H14A H 0.8443 0.6057 0.3807 0.061 Uiso 1 1 calc R . .
C15 C 0.7793(4) 0.6944(5) 0.3248(5) 0.0727(19) Uani 1 1 d . . .
H15A H 0.7836 0.6817 0.2598 0.109 Uiso 1 1 calc R . .
H15B H 0.7798 0.7486 0.3319 0.109 Uiso 1 1 calc R . .
H15C H 0.7309 0.6745 0.3429 0.109 Uiso 1 1 calc R . .
C16 C 0.8406(4) 0.6799(4) 0.4890(4) 0.0602(16) Uani 1 1 d . . .
H16A H 0.8870 0.6630 0.5280 0.090 Uiso 1 1 calc R . .
H16B H 0.7951 0.6553 0.5086 0.090 Uiso 1 1 calc R . .
H16C H 0.8354 0.7338 0.4955 0.090 Uiso 1 1 calc R . .
O1 O 0.4070(5) 0.6012(5) 0.0551(9) 0.172(5) Uani 1 1 d D . .
C17A C 0.4381(10) 0.6682(11) 0.0906(18) 0.151(9) Uiso 0.665(18) 1 d PD A 1
H17A H 0.4713 0.6910 0.0473 0.181 Uiso 0.665(18) 1 calc PR A 1
H17B H 0.4690 0.6604 0.1516 0.181 Uiso 0.665(18) 1 calc PR A 1
C20A C 0.3321(11) 0.5957(12) 0.071(2) 0.200(13) Uiso 0.665(18) 1 d PD A 1
H20A H 0.3265 0.5800 0.1351 0.240 Uiso 0.665(18) 1 calc PR A 1
H20B H 0.3024 0.5619 0.0260 0.240 Uiso 0.665(18) 1 calc PR A 1
C18A C 0.3733(12) 0.7135(10) 0.1002(17) 0.139(8) Uiso 0.665(18) 1 d PD A 1
H18A H 0.3664 0.7209 0.1666 0.167 Uiso 0.665(18) 1 calc PR A 1
H18B H 0.3785 0.7625 0.0707 0.167 Uiso 0.665(18) 1 calc PR A 1
C19A C 0.3111(13) 0.6732(16) 0.054(3) 0.27(2) Uiso 0.665(18) 1 d PD A 1
H19A H 0.3048 0.6844 -0.0134 0.324 Uiso 0.665(18) 1 calc PR A 1
H19B H 0.2624 0.6850 0.0798 0.324 Uiso 0.665(18) 1 calc PR A 1
C17B C 0.4194(16) 0.6284(18) 0.1393(14) 0.105(10) Uiso 0.335(18) 1 d PD A 2
H17C H 0.4699 0.6542 0.1478 0.126 Uiso 0.335(18) 1 calc PR A 2
H17D H 0.4206 0.5878 0.1855 0.126 Uiso 0.335(18) 1 calc PR A 2
C20B C 0.3392(17) 0.6372(18) 0.0080(16) 0.122(12) Uiso 0.335(18) 1 d PD A 2
H20C H 0.2940 0.6036 0.0030 0.146 Uiso 0.335(18) 1 calc PR A 2
H20D H 0.3483 0.6538 -0.0550 0.146 Uiso 0.335(18) 1 calc PR A 2
C18B C 0.3596(17) 0.6787(18) 0.1528(15) 0.109(11) Uiso 0.335(18) 1 d PD A 2
H18C H 0.3203 0.6538 0.1861 0.131 Uiso 0.335(18) 1 calc PR A 2
H18D H 0.3808 0.7212 0.1910 0.131 Uiso 0.335(18) 1 calc PR A 2
C19B C 0.3276(18) 0.7027(15) 0.0706(17) 0.090(9) Uiso 0.335(18) 1 d PD A 2
H19C H 0.3542 0.7476 0.0508 0.108 Uiso 0.335(18) 1 calc PR A 2
H19D H 0.2721 0.7139 0.0717 0.108 Uiso 0.335(18) 1 calc PR A 2
O2 O 0.5959(7) 0.5000 0.1604(7) 0.116(3) Uani 1 2 d SD . .
C21A C 0.6460(10) 0.5594(5) 0.2034(10) 0.068(6) Uiso 0.42(2) 1 d PD . 1
H21A H 0.6288 0.6099 0.1838 0.081 Uiso 0.42(2) 1 calc PR . 1
H21B H 0.7014 0.5523 0.1962 0.081 Uiso 0.42(2) 1 calc PR . 1
C21B C 0.5945(17) 0.5598(5) 0.2221(17) 0.189(14) Uiso 0.58(2) 1 d PD . 2
H21C H 0.5499 0.5584 0.2587 0.226 Uiso 0.58(2) 1 calc PR . 2
H21D H 0.5979 0.6087 0.1916 0.226 Uiso 0.58(2) 1 calc PR . 2
C22A C 0.6237(16) 0.5362(5) 0.3046(13) 0.100(8) Uiso 0.42(2) 1 d PD . 1
H22A H 0.6622 0.5557 0.3543 0.120 Uiso 0.42(2) 1 calc PR . 1
H22B H 0.5721 0.5557 0.3143 0.120 Uiso 0.42(2) 1 calc PR . 1
C22B C 0.6727(17) 0.5353(5) 0.280(2) 0.184(14) Uiso 0.58(2) 1 d PD . 2
H22C H 0.7173 0.5546 0.2507 0.221 Uiso 0.58(2) 1 calc PR . 2
H22D H 0.6756 0.5546 0.3442 0.221 Uiso 0.58(2) 1 calc PR . 2
O3 O 0.3079(13) 0.5000 0.4236(19) 0.272(11) Uiso 1 2 d SD . .
C23A C 0.3502(13) 0.4396(15) 0.391(3) 0.046(9) Uiso 0.19(2) 1 d PD . 1
H23A H 0.3473 0.4391 0.3233 0.056 Uiso 0.19 1 d P . 1
H23B H 0.3338 0.3918 0.4151 0.056 Uiso 0.19 1 d P . 1
C23B C 0.3506(9) 0.4333(9) 0.4326(16) 0.043(5) Uiso 0.31(2) 1 d PD . 2
H23C H 0.3239 0.3922 0.3975 0.052 Uiso 0.31 1 d P . 2
H23D H 0.3647 0.4192 0.4981 0.052 Uiso 0.31 1 d P . 2
C24A C 0.4264(13) 0.4619(5) 0.435(2) 0.035(8) Uiso 0.19(2) 1 d PD . 1
H24A H 0.4355 0.4427 0.4994 0.042 Uiso 0.19 1 d P . 1
H24B H 0.4669 0.4427 0.3991 0.042 Uiso 0.19 1 d P . 1
C24B C 0.4178(12) 0.4617(5) 0.3880(19) 0.060(7) Uiso 0.31(2) 1 d PD . 2
H24C H 0.4225 0.4481 0.3230 0.071 Uiso 0.31 1 d P . 2
H24D H 0.4650 0.4763 0.4277 0.071 Uiso 0.31 1 d P . 2

loop_
_atom_site_aniso_label
_atom_site_aniso_U_11
_atom_site_aniso_U_22
_atom_site_aniso_U_33
_atom_site_aniso_U_23
_atom_site_aniso_U_13
_atom_site_aniso_U_12
Sn1 0.0289(3) 0.0415(3) 0.0323(3) 0.000 -0.00088(17) 0.000
K1 0.0623(18) 0.0567(17) 0.0788(19) 0.000 0.0054(14) 0.000
O1 0.096(6) 0.134(7) 0.282(13) -0.114(8) 0.005(6) 0.028(5)
O2 0.136(9) 0.121(8) 0.083(6) 0.000 -0.017(6) 0.000
C1 0.027(3) 0.037(4) 0.032(3) 0.000 0.002(2) 0.000
C2 0.029(2) 0.044(3) 0.037(2) 0.003(2) 0.0019(18) 0.000(2)
C3 0.040(3) 0.051(3) 0.047(3) 0.010(2) -0.010(2) 0.000(2)
C4 0.044(4) 0.074(6) 0.042(4) 0.000 -0.017(3) 0.000
C5 0.039(3) 0.038(3) 0.042(3) 0.011(2) -0.006(2) 0.000(2)
C6 0.039(3) 0.055(3) 0.045(3) 0.015(2) -0.006(2) -0.005(2)
C7 0.053(4) 0.052(4) 0.072(4) 0.016(3) -0.004(3) -0.015(3)
C8 0.074(5) 0.039(3) 0.083(4) 0.006(3) -0.008(4) -0.014(3)
C9 0.068(4) 0.036(3) 0.071(4) 0.000(3) -0.001(3) 0.002(3)
C10 0.047(3) 0.031(3) 0.052(3) 0.007(2) -0.004(2) 0.002(2)
C11 0.047(3) 0.074(4) 0.050(3) 0.007(3) 0.004(2) -0.013(3)
C12 0.105(7) 0.204(13) 0.053(4) 0.015(6) 0.010(4) 0.044(8)
C13 0.055(4) 0.098(6) 0.070(4) 0.008(4) 0.012(3) -0.002(4)
C14 0.044(3) 0.039(3) 0.070(4) 0.002(3) 0.009(3) 0.007(2)
C15 0.051(4) 0.077(5) 0.088(5) 0.011(4) 0.001(3) 0.010(3)
C16 0.069(4) 0.049(3) 0.063(4) -0.002(3) 0.012(3) 0.015(3)

loop_
_atom_type_symbol
_atom_type_description
_atom_type_scat_dispersion_real
_atom_type_scat_dispersion_imag
_atom_type_scat_source
C C 0.0033 0.0016 'International Tables Vol C Tables 4.2.6.8 and 6.1.1.4'
H H 0.0000 0.0000 'International Tables Vol C Tables 4.2.6.8 and 6.1.1.4'
Sn Sn -0.6537 1.4246 'International Tables Vol C Tables 4.2.6.8 and 6.1.1.4'
K K 0.2009 0.2494 'International Tables Vol C Tables 4.2.6.8 and 6.1.1.4'
O O 0.0106 0.0060 'International Tables Vol C Tables 4.2.6.8 and 6.1.1.4'

loop_
_geom_angle_atom_site_label_1
_geom_angle_atom_site_label_2
_geom_angle_atom_site_label_3
_geom_angle
_geom_angle_site_symmetry_1
_geom_angle_site_symmetry_3
C1 Sn1 Sn1 97.91(16) . 5_766
O1 K1 O1 88.0(5) 6_565 .
O1 K1 O1 92.0(5) 6_565 5_665
O1 K1 O1 180.000(1) . 5_665
O1 K1 O1 180.000(1) 6_565 2_655
O1 K1 O1 92.0(5) . 2_655
O1 K1 O1 88.0(5) 5_665 2_655
O1 K1 O2 85.3(3) 6_565 5_665
O1 K1 O2 85.3(3) . 5_665
O1 K1 O2 94.7(3) 5_665 5_665
O1 K1 O2 94.7(3) 2_655 5_665
O1 K1 O2 94.7(3) 6_565 .
O1 K1 O2 94.7(3) . .
O1 K1 O2 85.3(3) 5_665 .
O1 K1 O2 85.3(3) 2_655 .
O2 K1 O2 180.000(1) 5_665 .
O1 K1 C17B 19.1(3) 6_565 6_565
O1 K1 C17B 88.9(7) . 6_565
O1 K1 C17B 91.1(7) 5_665 6_565
O1 K1 C17B 160.9(3) 2_655 6_565
O2 K1 C17B 104.3(3) 5_665 6_565
O2 K1 C17B 75.7(3) . 6_565
O1 K1 C17B 91.1(7) 6_565 5_665
O1 K1 C17B 160.9(3) . 5_665
O1 K1 C17B 19.1(3) 5_665 5_665
O1 K1 C17B 88.9(7) 2_655 5_665
O2 K1 C17B 75.7(3) 5_665 5_665
O2 K1 C17B 104.3(3) . 5_665
C17B K1 C17B 96.4(12) 6_565 5_665
O1 K1 C17B 160.9(3) 6_565 2_655
O1 K1 C17B 91.1(7) . 2_655
O1 K1 C17B 88.9(7) 5_665 2_655
O1 K1 C17B 19.1(3) 2_655 2_655
O2 K1 C17B 75.7(3) 5_665 2_655
O2 K1 C17B 104.3(3) . 2_655
C17B K1 C17B 180.0(8) 6_565 2_655
C17B K1 C17B 83.6(12) 5_665 2_655
O1 K1 C17A 20.3(3) 6_565 6_565
O1 K1 C17A 105.0(5) . 6_565
O1 K1 C17A 75.0(5) 5_665 6_565
O1 K1 C17A 159.7(3) 2_655 6_565
O2 K1 C17A 97.7(4) 5_665 6_565
O2 K1 C17A 82.3(4) . 6_565
C17B K1 C17A 17.8(6) 6_565 6_565
C17B K1 C17A 78.7(9) 5_665 6_565
C17B K1 C17A 162.2(6) 2_655 6_565
O1 K1 C17A 75.0(5) 6_565 5_665
O1 K1 C17A 159.7(3) . 5_665
O1 K1 C17A 20.3(3) 5_665 5_665
O1 K1 C17A 105.0(5) 2_655 5_665
O2 K1 C17A 82.3(4) 5_665 5_665
O2 K1 C17A 97.7(4) . 5_665
C17B K1 C17A 78.7(9) 6_565 5_665
C17B K1 C17A 17.8(6) 5_665 5_665
C17B K1 C17A 101.3(9) 2_655 5_665
C17A K1 C17A 61.2(8) 6_565 5_665
O1 K1 C17A 159.7(3) 6_565 2_655
O1 K1 C17A 75.0(5) . 2_655
O1 K1 C17A 105.0(5) 5_665 2_655
O1 K1 C17A 20.3(3) 2_655 2_655
O2 K1 C17A 82.3(4) 5_665 2_655
O2 K1 C17A 97.7(4) . 2_655
C17B K1 C17A 162.2(6) 6_565 2_655
C17B K1 C17A 101.3(9) 5_665 2_655
C17B K1 C17A 17.8(6) 2_655 2_655
C17A K1 C17A 180.0(8) 6_565 2_655
C17A K1 C17A 118.8(8) 5_665 2_655
C2 C1 C2 117.5(6) 6_565 .
C2 C1 Sn1 120.9(3) 6_565 .
C2 C1 Sn1 120.9(3) . .
C1 C2 C3 120.7(5) . .
C1 C2 C5 121.5(4) . .
C3 C2 C5 117.6(4) . .
C4 C3 C2 120.5(5) . .
C3 C4 C3 120.1(7) 6_565 .
C10 C5 C6 120.4(5) . .
C10 C5 C2 121.2(5) . .
C6 C5 C2 118.3(5) . .
C7 C6 C5 118.0(6) . .
C7 C6 C11 120.3(5) . .
C5 C6 C11 121.7(5) . .
C8 C7 C6 121.9(6) . .
C7 C8 C9 119.9(6) . .
C8 C9 C10 121.0(6) . .
C5 C10 C9 118.9(6) . .
C5 C10 C14 121.7(5) . .
C9 C10 C14 119.4(5) . .
C6 C11 C13 112.9(5) . .
C6 C11 C12 110.4(6) . .
C13 C11 C12 109.6(6) . .
C10 C14 C16 113.7(5) . .
C10 C14 C15 110.3(5) . .
C16 C14 C15 109.6(5) . .
C17B O1 C20A 86.1(19) . .
C17B O1 C17A 46.9(15) . .
C20A O1 C17A 110.0(12) . .
C17B O1 C20B 108.0(12) . .
C20A O1 C20B 50.2(18) . .
C17A O1 C20B 92.7(16) . .
C17B O1 K1 120.1(11) . .
C20A O1 K1 129.8(11) . .
C17A O1 K1 119.1(9) . .
C20B O1 K1 131.9(10) . .
O1 C17A C18A 104.8(11) . .
O1 C20A C19A 97.5(16) . .
C19A C18A C17A 103.6(13) . .
C18A C19A C20A 104.5(15) . .
O1 C17B C18B 108.8(13) . .
O1 C20B C19B 103.0(12) . .
C19B C18B C17B 109.1(15) . .
C18B C19B C20B 102.2(14) . .
C21B O2 C21B 100.5(18) . 6_565
C21B O2 C21A 110.0(11) 6_565 .
C21B O2 C21A 110.0(11) . 6_565
C21B O2 K1 119.5(11) . .
C21B O2 K1 119.5(11) 6_565 .
C21A O2 K1 129.9(6) . .
C21A O2 K1 129.9(6) 6_565 .
O2 C21A C22A 90.2(11) . .
C22A C22A C21A 105.0(5) 6_565 .
O2 C21B C22B 92.6(16) . .
C22B C22B C21B 106.2(6) 6_565 .
C23B O3 C23B 117(2) . 6_565
C23B O3 C23A 113(2) 6_565 .
C23B O3 C23A 113(2) . 6_565
C23A O3 C23A 100(3) . 6_565
O3 C23A C24A 97.3(19) . .
C24A C24A C23A 105.9(12) 6_565 .
O3 C23B C24B 95.7(15) . .
C24B C24B C23B 110.1(7) 6_565 .

loop_
_geom_bond_atom_site_label_1
_geom_bond_atom_site_label_2
_geom_bond_distance
_geom_bond_site_symmetry_2
Sn1 C1 2.249(6) .
Sn1 Sn1 2.8081(9) 5_766
K1 O1 2.623(7) 6_565
K1 O1 2.623(7) .
K1 O1 2.623(7) 5_665
K1 O1 2.623(7) 2_655
K1 O2 2.703(9) 5_665
K1 O2 2.703(9) .
K1 C17B 3.47(2) 6_565
K1 C17B 3.47(2) 5_665
K1 C17B 3.47(2) 2_655
K1 C17A 3.520(19) 6_565
K1 C17A 3.520(19) 5_665
K1 C17A 3.520(19) 2_655
C1 C2 1.408(6) 6_565
C1 C2 1.408(6) .
C2 C3 1.411(7) .
C2 C5 1.502(7) .
C3 C4 1.374(7) .
C4 C3 1.374(7) 6_565
C5 C10 1.399(8) .
C5 C6 1.422(8) .
C6 C7 1.392(9) .
C6 C11 1.492(9) .
C7 C8 1.375(10) .
C8 C9 1.377(10) .
C9 C10 1.404(8) .
C10 C14 1.519(8) .
C11 C13 1.518(9) .
C11 C12 1.530(10) .
C14 C16 1.532(9) .
C14 C15 1.535(9) .
O1 C17B 1.310(16) .
O1 C20A 1.354(16) .
O1 C17A 1.397(15) .
O1 C20B 1.448(17) .
C17A C18A 1.414(16) .
C20A C19A 1.456(19) .
C18A C19A 1.409(17) .
C17B C18B 1.412(18) .
C20B C19B 1.516(19) .
C18B C19B 1.328(18) .
O2 C21B 1.401(16) .
O2 C21B 1.401(16) 6_565
O2 C21A 1.472(12) .
O2 C21A 1.472(12) 6_565
C21A C22A 1.614(17) .
C22A C22A 1.305(19) 6_565
C21B C22B 1.578(19) .
C22B C22B 1.27(2) 6_565
O3 C23B 1.410(15) .
O3 C23B 1.410(15) 6_565
O3 C23A 1.423(18) .
O3 C23A 1.423(18) 6_565
C23A C24A 1.461(19) .
C24A C24A 1.373(19) 6_565
C23B C24B 1.491(17) .
C24B C24B 1.379(19) 6_565
